data_8101464
loop_
_publ_author_name
'Olbrich, Falk'
'Gr\"oger, Gunther'
'Behrens, Ulrich'

_publ_section_title
;
Crystal structure of bis(isopropoxo)(oxo)tetrakis(3,3,6,6-tetramethyl-
1-thia-cyclohept-4-yne)tetracopper(I)-n-hexane (1/1), [Cu4(iso-C3H7O)
2(O)(C10H16S)4] &#x00B7; C6H14, of hydroxo-isopropoxo-oxo-tetrakis
(3,3,6,6-tetramethyl-1-thia-cyclohept-4-yne)tetracopper(I), [Cu4(OH)
(iso-C3H7O)(O)(C10H16S)4] and of dihydroxo-oxo-tetrakis(3,3,6,6-tetramethyl-
1-thia-cyclohept-4-yne)-tetracopper(I), [Cu4(OH)2(O)(C10H16S)4]
;
_journal_issue 2
_journal_name_full 'Zeitschrift f\"ur Kristallographie - New Crystal Structures'
_journal_page_first 195
_journal_page_last 200
_journal_volume 214
_journal_year 1999
_chemical_formula_structural '[Cu4(O H)2(O)(C10 H16 S)4]'
_chemical_formula_sum 'C40 H66 Cu4 O3 S4'
_chemical_formula_weight 977.33
_chemical_name_common '[Cu4(OH)2(O)(S-alkyne)4]'
_space_group_IT_number 15
_symmetry_cell_setting monoclinic
_symmetry_space_group_name_Hall '-C 2yc'
_symmetry_space_group_name_H-M 'C 1 2/c 1'
_cell_angle_alpha 90.00
_cell_angle_beta 126.54(1)
_cell_angle_gamma 90.00
_cell_formula_units_Z 4
_cell_length_a 27.503(4)
_cell_length_b 9.579(1)
_cell_length_c 22.733(4)
_cell_measurement_temperature 293(2)
_cell_volume 4811.8(12)
_diffrn_ambient_temperature 293(2)
_exptl_crystal_density_diffrn 1.349
_refine_ls_R_factor_obs 0.0465
_refine_ls_wR_factor_obs 0.1355
_cod_original_sg_symbol_H-M 'C 2/c'
_cod_database_code 8101464

loop_
_symmetry_equiv_pos_as_xyz
'x, y, z'
'-x, y, -z+1/2'
'x+1/2, y+1/2, z'
'-x+1/2, y+1/2, -z+1/2'
'-x, -y, -z'
'x, -y, z-1/2'
'-x+1/2, -y+1/2, -z'
'x+1/2, -y+1/2, z-1/2'

loop_
_atom_site_aniso_label
_atom_site_aniso_U_11
_atom_site_aniso_U_22
_atom_site_aniso_U_33
_atom_site_aniso_U_23
_atom_site_aniso_U_13
_atom_site_aniso_U_12
Cu1 0.0374(2) 0.0420(2) 0.0512(3) 0.00090(15) 0.02674(18) 0.00022(13)
Cu2 0.0455(2) 0.0431(2) 0.0368(2) 0.00009(14) 0.02018(18) -0.00079(14)
S1 0.0466(4) 0.1038(8) 0.0817(7) 0.0041(5) 0.0390(5) 0.0008(4)
S2 0.0904(9) 0.1111(11) 0.0426(6) 0.0014(5) 0.0241(6) -0.0041(7)
O1 0.0388(11) 0.0370(11) 0.0450(13) 0.000 0.0216(10) 0.000
O2 0.0561(16) 0.0375(14) 0.133(3) 0.000 0.0626(19) 0.000
O3 0.105(2) 0.0398(14) 0.0456(15) 0.000 0.0323(16) 0.000
C10 0.0457(13) 0.0523(15) 0.0555(15) -0.0004(12) 0.0349(12) -0.0016(11)
C11 0.0433(13) 0.0566(16) 0.0546(16) 0.0031(12) 0.0335(12) 0.0022(11)
C12 0.0685(19) 0.0522(16) 0.084(2) 0.0077(15) 0.0516(18) 0.0127(14)
C13 0.118(4) 0.100(3) 0.136(4) 0.062(3) 0.095(3) 0.050(3)
C14 0.119(4) 0.067(3) 0.153(5) -0.030(3) 0.083(4) -0.002(2)
C15 0.073(2) 0.078(2) 0.094(3) 0.0018(19) 0.062(2) 0.0181(17)
C16 0.072(2) 0.076(2) 0.090(3) -0.0024(18) 0.060(2) -0.0154(17)
C17 0.0614(17) 0.0579(17) 0.076(2) -0.0037(15) 0.0473(16) -0.0104(13)
C18 0.103(3) 0.094(3) 0.115(4) -0.051(3) 0.082(3) -0.045(2)
C19 0.104(3) 0.069(2) 0.116(4) 0.023(2) 0.069(3) -0.002(2)
C20 0.0517(14) 0.0568(16) 0.0384(13) 0.0027(11) 0.0236(11) -0.0003(12)
C21 0.0583(15) 0.0561(16) 0.0377(13) -0.0017(11) 0.0251(12) -0.0034(12)
C22 0.090(2) 0.0578(18) 0.0535(18) -0.0100(14) 0.0378(18) -0.0096(16)
C23 0.151(5) 0.103(4) 0.142(5) -0.039(4) 0.069(4) 0.030(4)
C24 0.198(6) 0.126(4) 0.120(4) -0.060(3) 0.108(4) -0.104(4)
C25 0.140(4) 0.093(3) 0.053(2) -0.021(2) 0.042(2) -0.007(3)
C26 0.138(4) 0.085(3) 0.059(2) 0.019(2) 0.050(3) 0.017(3)
C27 0.0732(19) 0.0574(17) 0.0547(17) 0.0111(13) 0.0373(16) 0.0074(14)
C28 0.142(4) 0.131(4) 0.093(3) 0.053(3) 0.081(3) 0.081(3)
C29 0.134(5) 0.086(3) 0.145(5) 0.038(3) 0.080(4) -0.014(3)
S2* 0.095(3) 0.090(3) 0.0327(17) 0.0033(17) 0.035(2) 0.005(2)

loop_
_atom_site_label
_atom_site_type_symbol
_atom_site_fract_x
_atom_site_fract_y
_atom_site_fract_z
_atom_site_U_iso_or_equiv
_atom_site_thermal_displace_type
_atom_site_occupancy
_atom_site_calc_flag
_atom_site_refinement_flags
_atom_site_disorder_assembly
_atom_site_disorder_group
Cu1 Cu 0.443462(16) 0.63529(4) 0.23837(2) 0.04327(15) Uani 1 d . . .
Cu2 Cu 0.471092(17) 0.36429(4) 0.17379(2) 0.04447(15) Uani 1 d . . .
S1 S 0.23797(4) 0.63635(11) 0.15208(6) 0.0769(3) Uani 0.96 d P . .
S2 S 0.33436(7) 0.36293(15) -0.08453(6) 0.0909(4) Uani 0.80 d P . .
O1 O 0.5000 0.5000(2) 0.2500 0.0423(5) Uani 1 d S . .
O2 O 0.5000 0.7727(3) 0.2500 0.0715(10) Uani 1 d SD . .
H2 H 0.5000 0.857(2) 0.2500 0.084(13) Uiso 1 d SD . .
O3 O 0.5000 0.2272(3) 0.2500 0.0711(9) Uani 1 d SD . .
H3 H 0.5000 0.145(2) 0.2500 0.084(13) Uiso 1 d SD . .
C10 C 0.37020(12) 0.5705(3) 0.22210(15) 0.0482(6) Uani 1 d . . .
C11 C 0.37026(11) 0.7000(3) 0.22186(15) 0.0488(6) Uani 1 d . . .
C12 C 0.33575(15) 0.8288(3) 0.2092(2) 0.0643(8) Uani 1 d . . .
C13 C 0.3150(2) 0.8931(5) 0.1364(3) 0.1064(17) Uani 1 d . . .
H131 H 0.2940 0.9790 0.1291 0.147(5) Uiso 1 calc R . .
H132 H 0.2882 0.8295 0.0974 0.147(5) Uiso 1 calc R . .
H133 H 0.3495 0.9113 0.1369 0.147(5) Uiso 1 calc R . .
C14 C 0.3735(2) 0.9332(5) 0.2720(3) 0.1122(17) Uani 1 d . . .
H141 H 0.3887 0.8884 0.3177 0.147(5) Uiso 1 calc R . .
H142 H 0.3487 1.0112 0.2651 0.147(5) Uiso 1 calc R . .
H143 H 0.4069 0.9652 0.2725 0.147(5) Uiso 1 calc R . .
C15 C 0.28184(16) 0.7844(4) 0.2080(2) 0.0741(10) Uani 1 d . . .
H15A H 0.2547 0.8637 0.1918 0.123(7) Uiso 1 calc R . .
H15B H 0.2967 0.7641 0.2580 0.123(7) Uiso 1 calc R . .
C16 C 0.28213(16) 0.4901(4) 0.2104(2) 0.0720(9) Uani 1 d . . .
H16A H 0.2975 0.5140 0.2602 0.123(7) Uiso 1 calc R . .
H16B H 0.2550 0.4112 0.1958 0.123(7) Uiso 1 calc R . .
C17 C 0.33569(14) 0.4422(3) 0.21117(19) 0.0613(8) Uani 1 d . . .
C18 C 0.3150(2) 0.3724(4) 0.1399(3) 0.0934(14) Uani 1 d . . .
H181 H 0.2946 0.2866 0.1345 0.147(5) Uiso 1 calc R . .
H182 H 0.3494 0.3530 0.1403 0.147(5) Uiso 1 calc R . .
H183 H 0.2877 0.4333 0.0997 0.147(5) Uiso 1 calc R . .
C19 C 0.3740(2) 0.3405(4) 0.2761(3) 0.0945(13) Uani 1 d . . .
H191 H 0.3487 0.2665 0.2722 0.147(5) Uiso 1 calc R . .
H192 H 0.3914 0.3899 0.3212 0.147(5) Uiso 1 calc R . .
H193 H 0.4057 0.3020 0.2751 0.147(5) Uiso 1 calc R . .
C20 C 0.43198(12) 0.4297(3) 0.07564(14) 0.0510(6) Uani 1 d . . .
C21 C 0.43306(13) 0.3004(3) 0.07576(14) 0.0529(6) Uani 1 d . . .
C22 C 0.41334(18) 0.1705(4) 0.03168(18) 0.0700(9) Uani 1 d . . .
C23 C 0.4664(3) 0.0799(6) 0.0535(3) 0.143(3) Uani 1 d . . .
H231 H 0.4922 0.1295 0.0453 0.147(5) Uiso 1 calc R . .
H232 H 0.4521 -0.0040 0.0248 0.147(5) Uiso 1 calc R . .
H233 H 0.4888 0.0563 0.1045 0.147(5) Uiso 1 calc R . .
C24 C 0.3692(3) 0.0940(6) 0.0382(3) 0.140(3) Uani 1 d . . .
H241 H 0.3552 0.0119 0.0080 0.147(5) Uiso 1 calc R . .
H242 H 0.3354 0.1536 0.0225 0.147(5) Uiso 1 calc R . .
H243 H 0.3887 0.0674 0.0883 0.147(5) Uiso 1 calc R . .
C25 C 0.3826(2) 0.2152(5) -0.0478(2) 0.1049(16) Uani 1 d . . .
H25A H 0.3591 0.1362 -0.0786 0.123(7) Uiso 1 calc R . .
H25B H 0.4143 0.2309 -0.0537 0.123(7) Uiso 1 calc R . .
C26 C 0.3808(2) 0.5108(4) -0.0487(2) 0.0997(15) Uani 1 d . . .
H26A H 0.4134 0.4959 -0.0531 0.123(7) Uiso 1 calc R . .
H26B H 0.3571 0.5887 -0.0804 0.123(7) Uiso 1 calc R . .
C27 C 0.40967(15) 0.5574(3) 0.03001(17) 0.0622(8) Uani 1 d . . .
C28 C 0.3636(3) 0.6302(5) 0.0355(3) 0.115(2) Uani 1 d . . .
H281 H 0.3485 0.7115 0.0047 0.147(5) Uiso 1 calc R . .
H282 H 0.3824 0.6576 0.0853 0.147(5) Uiso 1 calc R . .
H283 H 0.3307 0.5677 0.0199 0.147(5) Uiso 1 calc R . .
C29 C 0.4621(3) 0.6563(5) 0.0540(3) 0.124(2) Uani 1 d . . .
H291 H 0.4896 0.6118 0.0470 0.147(5) Uiso 1 calc R . .
H292 H 0.4831 0.6790 0.1049 0.147(5) Uiso 1 calc R . .
H293 H 0.4466 0.7402 0.0254 0.147(5) Uiso 1 calc R . .
S1* S 0.2538(11) 0.644(2) 0.2049(15) 0.071(5) Uiso 0.04 d P . .
S2* S 0.3804(3) 0.3590(5) -0.0810(2) 0.0744(13) Uani 0.20 d P . .

loop_
_geom_bond_atom_site_label_1
_geom_bond_atom_site_label_2
_geom_bond_distance
_geom_bond_site_symmetry_2
_geom_bond_publ_flag
Cu1 O1 1.9177(16) . ?
Cu1 C11 1.918(3) . ?
Cu1 C10 1.922(3) . ?
Cu1 O2 1.931(2) . ?
Cu1 Cu1 2.8272(8) 2_655 ?
Cu2 C21 1.913(3) . ?
Cu2 C20 1.916(3) . ?
Cu2 O1 1.9192(16) . ?
Cu2 O3 1.928(2) . ?
Cu2 Cu2 2.8236(10) 2_655 ?
S1 C15 1.805(4) . ?
S1 C16 1.811(4) . ?
S2 C26 1.750(5) . ?
S2 C25 1.772(5) . ?
O1 Cu1 1.9177(16) 2_655 ?
O1 Cu2 1.9191(16) 2_655 ?
O2 Cu1 1.9314(19) 2_655 ?
O3 Cu2 1.928(2) 2_655 ?
C10 C11 1.241(4) . ?
C10 C17 1.480(4) . ?
C11 C12 1.477(4) . ?
C12 C13 1.523(5) . ?
C12 C15 1.527(5) . ?
C12 C14 1.532(6) . ?
C16 C17 1.533(4) . ?
C17 C18 1.516(5) . ?
C17 C19 1.544(5) . ?
C20 C21 1.238(4) . ?
C20 C27 1.480(4) . ?
C21 C22 1.483(4) . ?
C22 C24 1.499(6) . ?
C22 C23 1.505(6) . ?
C22 C25 1.532(5) . ?
C26 C27 1.530(5) . ?
C27 C28 1.516(5) . ?
C27 C29 1.529(6) . ?
